data_4081843
loop_
_publ_author_name
'Barloy, Laurent'
'F\'eghali, Elias'
'Henry, Marc'
'Karmazin-Brelot, Lydia'
'Bailly, Corinne'
'Pfeffer, Michel'

_publ_section_title
;
 Serendipitous Self-Assembly of Cyclometalated Complexes through Hydrogen
 Bonds: Dimers or Chains within Compact or Porous Networks
;
_journal_issue 21
_journal_name_full Organometallics
_journal_page_first 6195
_journal_paper_doi 10.1021/om400627v
_journal_volume 32
_journal_year 2013
_chemical_absolute_configuration ad
_chemical_formula_moiety 'C23 H30 Cl Ir N2'
_chemical_formula_sum 'C23 H30 Cl Ir N2'
_chemical_formula_weight 562.14
_chemical_name_systematic
;
 ?
;
_space_group_IT_number 4
_symmetry_cell_setting monoclinic
_symmetry_space_group_name_Hall 'P 2yb'
_symmetry_space_group_name_H-M 'P 1 21 1'
_atom_sites_solution_hydrogens geom
_atom_sites_solution_primary direct
_atom_sites_solution_secondary difmap
_audit_creation_method SHELXL-97
_cell_angle_alpha 90.00
_cell_angle_beta 93.098(2)
_cell_angle_gamma 90.00
_cell_formula_units_Z 4
_cell_length_a 8.32960(10)
_cell_length_b 27.2674(7)
_cell_length_c 11.1570(3)
_cell_measurement_reflns_used 33751
_cell_measurement_temperature 193(2)
_cell_measurement_theta_max 27.485
_cell_measurement_theta_min 0.998
_cell_volume 2530.35(10)
_computing_cell_refinement 'Denzo (Nonius B.V., 1998)'
_computing_data_collection 'Collect (Nonius B.V., 1998)'
_computing_data_reduction 'Denzo (Nonius B.V., 1998)'
_computing_molecular_graphics 'PLATON 98 (Spek, 1998)'
_computing_publication_material 'SHELXL-97 (Sheldrick, 1997)'
_computing_structure_refinement 'SHELXL-97 (Sheldrick, 1997)'
_computing_structure_solution 'SHELXS-97 (Sheldrick, 1997)'
_diffrn_ambient_temperature 193(2)
_diffrn_measured_fraction_theta_full 0.995
_diffrn_measured_fraction_theta_max 0.995
_diffrn_measurement_device_type KappaCCD
_diffrn_measurement_method 'phi and omega scans'
_diffrn_radiation_monochromator graphite
_diffrn_radiation_source 'sealed tube'
_diffrn_radiation_type MoK\a
_diffrn_radiation_wavelength 0.71073
_diffrn_reflns_av_R_equivalents 0.0710
_diffrn_reflns_av_sigmaI/netI 0.0849
_diffrn_reflns_limit_h_max 10
_diffrn_reflns_limit_h_min -10
_diffrn_reflns_limit_k_max 32
_diffrn_reflns_limit_k_min -35
_diffrn_reflns_limit_l_max 8
_diffrn_reflns_limit_l_min -14
_diffrn_reflns_number 18964
_diffrn_reflns_theta_full 27.53
_diffrn_reflns_theta_max 27.53
_diffrn_reflns_theta_min 1.49
_exptl_absorpt_coefficient_mu 5.391
_exptl_absorpt_correction_T_max 0.56892
_exptl_absorpt_correction_T_min 0.39687
_exptl_absorpt_correction_type multi-scan
_exptl_absorpt_process_details 'MULscanABS in PLATON (Spek, 2003)'
_exptl_crystal_colour orange
_exptl_crystal_density_diffrn 1.476
_exptl_crystal_density_method 'not measured'
_exptl_crystal_description block
_exptl_crystal_F_000 1104
_exptl_crystal_size_max 0.25
_exptl_crystal_size_mid 0.12
_exptl_crystal_size_min 0.08
_platon_squeeze_details
;
The residual electron density was assigned to several molecules of the
chloroform and isopentane solvent. 
;
_refine_diff_density_max 4.842
_refine_diff_density_min -2.056
_refine_diff_density_rms 0.251
_refine_ls_abs_structure_details 'Flack H D (1983), Acta Cryst. A39, 876-881'
_refine_ls_abs_structure_Flack 0.055(13)
_refine_ls_extinction_method none
_refine_ls_goodness_of_fit_ref 1.022
_refine_ls_hydrogen_treatment constr
_refine_ls_matrix_type full
_refine_ls_number_parameters 413
_refine_ls_number_reflns 10682
_refine_ls_number_restraints 7
_refine_ls_restrained_S_all 1.023
_refine_ls_R_factor_all 0.0774
_refine_ls_R_factor_gt 0.0613
_refine_ls_shift/su_max 0.001
_refine_ls_shift/su_mean 0.000
_refine_ls_structure_factor_coef Fsqd
_refine_ls_weighting_details 'calc w=1/[\s^2^(Fo^2^)+(0.1066P)^2^+0.0000P] where P=(Fo^2^+2Fc^2^)/3'
_refine_ls_weighting_scheme calc
_refine_ls_wR_factor_gt 0.1557
_refine_ls_wR_factor_ref 0.1668
_reflns_number_gt 8713
_reflns_number_total 10682
_reflns_threshold_expression I>2\s(I)
_cod_data_source_file om400627v_si_003.cif
_cod_data_source_block compound_7a
_cod_depositor_comments
;
The following automatic conversions were performed:

'_symmetry_cell_setting' value 'Monoclinic' changed to 'monoclinic'
according to /home/saulius/struct/CIF-dictionaries/cif_core.dic
dictionary named 'cif_core.dic' version 2.4.2 from
2011-04-26.

'_exptl_absorpt_correction_type' value 'multi-scan '
changed to 'multi-scan' according to
/home/saulius/struct/CIF-dictionaries/cif_core.dic dictionary named
'cif_core.dic' version 2.4.2 from 2011-04-26.

Automatic conversion script
Id: cif_fix_values 1891 2012-01-12 08:04:46Z andrius 
;
_cod_original_sg_symbol_Hall 'P 2yb '
_cod_original_sg_symbol_H-M 'P 21 '
_cod_database_code 4081843

loop_
_symmetry_equiv_pos_as_xyz
'x, y, z'
'-x, y+1/2, -z'

loop_
_atom_site_label
_atom_site_type_symbol
_atom_site_fract_x
_atom_site_fract_y
_atom_site_fract_z
_atom_site_U_iso_or_equiv
_atom_site_adp_type
_atom_site_occupancy
_atom_site_symmetry_multiplicity
_atom_site_calc_flag
_atom_site_refinement_flags
C1 C 0.8937(15) 0.8730(5) 0.5412(15) 0.042(3) Uani 1 1 d .
C2 C 0.9425(14) 0.8767(5) 0.4205(13) 0.038(3) Uani 1 1 d .
H2 H 0.9675 0.8478 0.3779 0.046 Uiso 1 1 calc R
C3 C 0.9539(18) 0.9226(6) 0.3641(15) 0.053(3) Uani 1 1 d .
H3 H 0.9869 0.9243 0.2840 0.063 Uiso 1 1 calc R
C4 C 0.9163(18) 0.9668(6) 0.4262(14) 0.053(3) Uani 1 1 d .
H4 H 0.9244 0.9978 0.3882 0.063 Uiso 1 1 calc R
C5 C 0.8678(14) 0.9634(5) 0.5434(14) 0.043(3) Uani 1 1 d .
H5 H 0.8388 0.9923 0.5844 0.051 Uiso 1 1 calc R
C6 C 0.8609(14) 0.9173(5) 0.6029(13) 0.035(3) Uani 1 1 d .
C7 C 0.8067(14) 0.9098(5) 0.7186(13) 0.035(3) Uani 1 1 d .
C8 C 0.774(2) 0.8664(6) 0.8879(13) 0.0525(16) Uani 1 1 d D
H8 H 0.8852 0.8660 0.9267 0.063 Uiso 1 1 calc R
C9 C 0.6784(19) 0.8287(6) 0.9523(11) 0.0525(16) Uani 1 1 d D
H9A H 0.7257 0.7957 0.9431 0.063 Uiso 1 1 calc R
H9B H 0.5659 0.8281 0.9188 0.063 Uiso 1 1 calc R
C10 C 0.684(2) 0.8440(5) 1.0894(11) 0.0525(16) Uani 1 1 d D
H10A H 0.6072 0.8235 1.1318 0.063 Uiso 1 1 calc R
H10B H 0.7931 0.8375 1.1257 0.063 Uiso 1 1 calc R
C11 C 0.643(2) 0.8976(5) 1.1069(13) 0.0525(16) Uani 1 1 d D
H11A H 0.6588 0.9056 1.1933 0.063 Uiso 1 1 calc R
H11B H 0.5278 0.9025 1.0837 0.063 Uiso 1 1 calc R
C12 C 0.746(2) 0.9351(6) 1.0328(12) 0.0525(16) Uani 1 1 d .
H12A H 0.7098 0.9693 1.0447 0.063 Uiso 1 1 calc R
H12B H 0.8617 0.9326 1.0563 0.063 Uiso 1 1 calc R
C13 C 0.711(2) 0.9183(6) 0.9001(13) 0.0525(16) Uani 1 1 d .
H13 H 0.5918 0.9184 0.8813 0.063 Uiso 1 1 calc R
C14 C 0.8983(19) 0.7504(6) 0.5186(16) 0.049(3) Uani 1 1 d .
C15 C 0.9287(19) 0.7306(6) 0.6277(16) 0.049(3) Uani 1 1 d .
C16 C 0.7971(18) 0.7339(5) 0.6968(14) 0.044(4) Uani 1 1 d .
C17 C 0.6739(14) 0.7589(5) 0.6233(13) 0.041(3) Uani 1 1 d .
C18 C 0.7380(17) 0.7687(5) 0.5051(12) 0.043(3) Uani 1 1 d .
C19 C 1.006(2) 0.7475(6) 0.4078(16) 0.059(4) Uani 1 1 d .
H19A H 1.1010 0.7684 0.4221 0.089 Uiso 1 1 calc R
H19B H 0.9444 0.7588 0.3357 0.089 Uiso 1 1 calc R
H19C H 1.0403 0.7135 0.3962 0.089 Uiso 1 1 calc R
C20 C 1.0912(18) 0.7077(7) 0.673(2) 0.071(5) Uani 1 1 d .
H20A H 1.1692 0.7107 0.6111 0.106 Uiso 1 1 calc R
H20B H 1.0753 0.6729 0.6920 0.106 Uiso 1 1 calc R
H20C H 1.1317 0.7249 0.7459 0.106 Uiso 1 1 calc R
C21 C 0.780(2) 0.7098(6) 0.8176(16) 0.062(5) Uani 1 1 d .
H21A H 0.7936 0.6743 0.8097 0.092 Uiso 1 1 calc R
H21B H 0.6735 0.7169 0.8461 0.092 Uiso 1 1 calc R
H21C H 0.8628 0.7226 0.8752 0.092 Uiso 1 1 calc R
C22 C 0.5030(14) 0.7709(6) 0.6589(17) 0.056(4) Uani 1 1 d .
H22A H 0.4314 0.7733 0.5865 0.084 Uiso 1 1 calc R
H22B H 0.5036 0.8023 0.7020 0.084 Uiso 1 1 calc R
H22C H 0.4649 0.7449 0.7109 0.084 Uiso 1 1 calc R
C23 C 0.645(3) 0.7866(7) 0.3986(15) 0.097(9) Uani 1 1 d .
H23A H 0.5683 0.7613 0.3701 0.146 Uiso 1 1 calc R
H23B H 0.7178 0.7943 0.3351 0.146 Uiso 1 1 calc R
H23C H 0.5859 0.8163 0.4193 0.146 Uiso 1 1 calc R
C24 C 0.3231(18) 0.0421(6) 0.8836(12) 0.049(3) Uani 1 1 d .
C25 C 0.317(3) 0.0589(8) 1.0009(14) 0.073(5) Uani 1 1 d .
H25 H 0.3570 0.0910 1.0172 0.088 Uiso 1 1 calc R
C26 C 0.260(3) 0.0335(8) 1.0946(17) 0.079(6) Uani 1 1 d .
H26 H 0.2507 0.0486 1.1708 0.095 Uiso 1 1 calc R
C27 C 0.216(2) -0.0134(8) 1.0760(15) 0.070(4) Uani 1 1 d .
H27 H 0.1810 -0.0329 1.1403 0.084 Uiso 1 1 calc R
C28 C 0.221(2) -0.0333(8) 0.9591(14) 0.070(4) Uani 1 1 d .
H28 H 0.1810 -0.0654 0.9429 0.084 Uiso 1 1 calc R
C29 C 0.2864(19) -0.0059(5) 0.8675(12) 0.046(3) Uani 1 1 d .
C30 C 0.3096(16) -0.0232(5) 0.7463(13) 0.038(3) Uani 1 1 d .
C31 C 0.4186(15) -0.0201(4) 0.5698(13) 0.037(3) Uani 1 1 d .
H31 H 0.5335 -0.0278 0.5926 0.044 Uiso 1 1 calc R
C32 C 0.412(2) 0.0000(7) 0.4431(13) 0.056(4) Uani 1 1 d .
H32A H 0.4737 0.0308 0.4397 0.067 Uiso 1 1 calc R
H32B H 0.2989 0.0066 0.4151 0.067 Uiso 1 1 calc R
C33 C 0.4851(19) -0.0396(6) 0.3649(13) 0.051(3) Uani 1 1 d .
H33A H 0.6006 -0.0437 0.3887 0.061 Uiso 1 1 calc R
H33B H 0.4761 -0.0294 0.2796 0.061 Uiso 1 1 calc R
C34 C 0.3941(19) -0.0902(6) 0.3804(13) 0.051(3) Uani 1 1 d .
H34A H 0.2811 -0.0863 0.3495 0.061 Uiso 1 1 calc R
H34B H 0.4445 -0.1153 0.3306 0.061 Uiso 1 1 calc R
C35 C 0.3950(16) -0.1086(6) 0.5086(13) 0.045(3) Uani 1 1 d .
H35A H 0.5059 -0.1160 0.5396 0.054 Uiso 1 1 calc R
H35B H 0.3288 -0.1386 0.5137 0.054 Uiso 1 1 calc R
C36 C 0.3238(17) -0.0669(5) 0.5791(14) 0.045(3) Uani 1 1 d .
H36 H 0.2126 -0.0605 0.5442 0.054 Uiso 1 1 calc R
C37 C 0.2036(17) 0.1338(6) 0.7442(14) 0.052(4) Uani 1 1 d D
C38 C 0.204(2) 0.1197(5) 0.6256(16) 0.072(6) Uani 1 1 d D
C39 C 0.358(2) 0.1317(6) 0.5730(13) 0.058(4) Uani 1 1 d .
C40 C 0.453(2) 0.1562(6) 0.6710(15) 0.053(3) Uani 1 1 d D
C41 C 0.3515(19) 0.1574(5) 0.7704(14) 0.053(3) Uani 1 1 d D
C42 C 0.063(3) 0.1330(9) 0.822(2) 0.085(3) Uani 1 1 d .
H42A H 0.0415 0.0992 0.8469 0.128 Uiso 1 1 calc R
H42B H -0.0323 0.1461 0.7776 0.128 Uiso 1 1 calc R
H42C H 0.0866 0.1532 0.8938 0.128 Uiso 1 1 calc R
C43 C 0.067(2) 0.0940(9) 0.562(2) 0.085(3) Uani 1 1 d .
H43A H -0.0325 0.1121 0.5743 0.128 Uiso 1 1 calc R
H43B H 0.0578 0.0608 0.5948 0.128 Uiso 1 1 calc R
H43C H 0.0849 0.0922 0.4764 0.128 Uiso 1 1 calc R
C44 C 0.402(3) 0.1262(9) 0.444(2) 0.085(3) Uani 1 1 d .
H44A H 0.3141 0.1384 0.3902 0.128 Uiso 1 1 calc R
H44B H 0.4217 0.0915 0.4265 0.128 Uiso 1 1 calc R
H44C H 0.5000 0.1451 0.4309 0.128 Uiso 1 1 calc R
C45 C 0.626(2) 0.1745(8) 0.664(2) 0.085(3) Uani 1 1 d .
H45A H 0.6741 0.1594 0.5949 0.128 Uiso 1 1 calc R
H45B H 0.6879 0.1656 0.7377 0.128 Uiso 1 1 calc R
H45C H 0.6254 0.2102 0.6546 0.128 Uiso 1 1 calc R
C46 C 0.408(3) 0.1890(8) 0.8817(18) 0.085(3) Uani 1 1 d D
H46A H 0.4211 0.2232 0.8569 0.128 Uiso 1 1 calc R
H46B H 0.5112 0.1765 0.9154 0.128 Uiso 1 1 calc R
H46C H 0.3278 0.1872 0.9425 0.128 Uiso 1 1 calc R
N1 N 0.7920(11) 0.8629(4) 0.7532(9) 0.032(2) Uani 1 1 d .
N2 N 0.7883(16) 0.9429(4) 0.8075(11) 0.048(3) Uani 1 1 d .
H2A H 0.8189 0.9738 0.8076 0.057 Uiso 1 1 calc R
N3 N 0.3577(14) 0.0092(4) 0.6640(11) 0.040(3) Uani 1 1 d .
N4 N 0.3157(14) -0.0696(4) 0.7092(10) 0.042(3) Uani 1 1 d .
H4A H 0.3150 -0.0962 0.7538 0.050 Uiso 1 1 calc R
Cl1 Cl 1.1302(3) 0.82762(12) 0.7411(3) 0.0392(7) Uani 1 1 d .
Cl2 Cl 0.6675(4) 0.05753(13) 0.7728(4) 0.0491(8) Uani 1 1 d .
Ir1 Ir 0.87358(5) 0.809822(15) 0.63976(4) 0.02973(12) Uani 1 1 d .
Ir2 Ir 0.38914(6) 0.080798(18) 0.73181(5) 0.03803(14) Uani 1 1 d .

loop_
_atom_site_aniso_label
_atom_site_aniso_U_11
_atom_site_aniso_U_22
_atom_site_aniso_U_33
_atom_site_aniso_U_23
_atom_site_aniso_U_13
_atom_site_aniso_U_12
C1 0.028(6) 0.038(8) 0.060(10) 0.009(7) -0.005(6) 0.001(5)
C2 0.033(6) 0.035(7) 0.046(8) -0.003(6) 0.005(5) -0.012(5)
C3 0.050(6) 0.055(7) 0.052(7) 0.023(5) -0.003(5) -0.007(5)
C4 0.050(6) 0.055(7) 0.052(7) 0.023(5) -0.003(5) -0.007(5)
C5 0.030(6) 0.036(7) 0.064(9) 0.009(7) 0.018(6) -0.002(5)
C6 0.031(6) 0.021(6) 0.055(8) 0.002(6) 0.007(5) -0.003(5)
C7 0.031(6) 0.024(7) 0.050(8) -0.002(6) 0.000(5) 0.000(5)
C8 0.075(4) 0.056(4) 0.029(3) -0.003(3) 0.017(3) 0.009(3)
C9 0.075(4) 0.056(4) 0.029(3) -0.003(3) 0.017(3) 0.009(3)
C10 0.075(4) 0.056(4) 0.029(3) -0.003(3) 0.017(3) 0.009(3)
C11 0.075(4) 0.056(4) 0.029(3) -0.003(3) 0.017(3) 0.009(3)
C12 0.075(4) 0.056(4) 0.029(3) -0.003(3) 0.017(3) 0.009(3)
C13 0.075(4) 0.056(4) 0.029(3) -0.003(3) 0.017(3) 0.009(3)
C14 0.053(6) 0.034(6) 0.061(7) -0.011(5) 0.015(5) -0.012(5)
C15 0.053(6) 0.034(6) 0.061(7) -0.011(5) 0.015(5) -0.012(5)
C16 0.059(9) 0.014(6) 0.057(10) 0.007(6) -0.016(7) -0.008(6)
C17 0.033(6) 0.036(7) 0.055(8) -0.016(6) 0.009(6) -0.023(5)
C18 0.058(8) 0.034(7) 0.035(7) -0.019(6) -0.001(6) 0.007(6)
C19 0.074(11) 0.049(10) 0.057(10) -0.019(8) 0.027(8) -0.007(8)
C20 0.039(8) 0.067(12) 0.107(16) -0.007(10) 0.014(9) 0.022(8)
C21 0.080(11) 0.048(10) 0.057(10) 0.004(8) 0.008(8) -0.032(8)
C22 0.015(6) 0.057(10) 0.097(12) -0.004(9) 0.007(6) -0.008(6)
C23 0.21(3) 0.057(12) 0.030(8) -0.021(8) 0.010(11) -0.052(14)
C24 0.065(9) 0.045(9) 0.037(8) -0.012(6) 0.004(6) 0.011(7)
C25 0.115(15) 0.074(13) 0.029(8) 0.003(8) -0.010(8) 0.007(11)
C26 0.121(16) 0.068(12) 0.053(10) -0.023(9) 0.048(10) -0.038(12)
C27 0.093(9) 0.080(10) 0.037(6) 0.029(6) 0.017(6) -0.021(7)
C28 0.093(9) 0.080(10) 0.037(6) 0.029(6) 0.017(6) -0.021(7)
C29 0.075(10) 0.031(7) 0.033(7) 0.006(6) -0.004(6) -0.009(7)
C30 0.042(7) 0.025(7) 0.048(8) 0.001(6) 0.002(6) 0.010(5)
C31 0.036(6) 0.017(6) 0.056(8) 0.006(5) -0.009(6) -0.010(5)
C32 0.078(11) 0.062(11) 0.026(7) 0.006(7) -0.003(7) -0.015(9)
C33 0.057(6) 0.057(7) 0.037(6) -0.011(5) -0.002(5) 0.015(5)
C34 0.057(6) 0.057(7) 0.037(6) -0.011(5) -0.002(5) 0.015(5)
C35 0.033(6) 0.048(9) 0.056(9) -0.014(7) 0.007(6) 0.001(6)
C36 0.050(8) 0.025(7) 0.062(10) -0.008(6) 0.014(7) -0.006(6)
C37 0.043(8) 0.048(9) 0.067(11) 0.010(8) 0.002(7) 0.020(7)
C38 0.083(12) 0.023(8) 0.102(15) 0.002(8) -0.060(11) 0.014(7)
C39 0.099(13) 0.046(9) 0.030(8) 0.006(6) 0.014(8) 0.028(9)
C40 0.066(7) 0.025(6) 0.070(8) -0.002(5) 0.023(6) 0.008(4)
C41 0.066(7) 0.025(6) 0.070(8) -0.002(5) 0.023(6) 0.008(4)
C42 0.082(6) 0.084(7) 0.088(7) 0.009(5) -0.011(5) 0.016(5)
C43 0.082(6) 0.084(7) 0.088(7) 0.009(5) -0.011(5) 0.016(5)
C44 0.082(6) 0.084(7) 0.088(7) 0.009(5) -0.011(5) 0.016(5)
C45 0.082(6) 0.084(7) 0.088(7) 0.009(5) -0.011(5) 0.016(5)
C46 0.082(6) 0.084(7) 0.088(7) 0.009(5) -0.011(5) 0.016(5)
N1 0.030(5) 0.039(6) 0.026(5) 0.002(4) 0.001(4) -0.001(4)
N2 0.076(8) 0.029(6) 0.040(7) -0.002(5) 0.019(6) 0.003(6)
N3 0.051(7) 0.018(6) 0.053(7) 0.004(5) 0.005(5) -0.007(4)
N4 0.052(7) 0.039(7) 0.033(6) 0.005(5) -0.006(5) -0.017(5)
Cl1 0.0300(13) 0.0378(17) 0.0497(18) 0.0017(14) 0.0017(12) -0.0053(11)
Cl2 0.0437(17) 0.0337(18) 0.069(2) 0.0018(16) -0.0052(15) 0.0017(14)
Ir1 0.0306(2) 0.0278(2) 0.0315(2) -0.0014(2) 0.00904(15) -0.00227(19)
Ir2 0.0412(3) 0.0286(3) 0.0443(3) 0.0011(2) 0.0022(2) -0.0002(2)

loop_
_atom_type_symbol
_atom_type_description
_atom_type_scat_dispersion_real
_atom_type_scat_dispersion_imag
_atom_type_scat_source
C C 0.0033 0.0016 'International Tables Vol C Tables 4.2.6.8 and 6.1.1.4'
H H 0.0000 0.0000 'International Tables Vol C Tables 4.2.6.8 and 6.1.1.4'
N N 0.0061 0.0033 'International Tables Vol C Tables 4.2.6.8 and 6.1.1.4'
Cl Cl 0.1484 0.1585 'International Tables Vol C Tables 4.2.6.8 and 6.1.1.4'
Ir Ir -1.4442 7.9887 'International Tables Vol C Tables 4.2.6.8 and 6.1.1.4'

loop_
_geom_angle_atom_site_label_1
_geom_angle_atom_site_label_2
_geom_angle_atom_site_label_3
_geom_angle
C6 C1 C2 117.9(13)
C6 C1 Ir1 115.4(11)
C2 C1 Ir1 126.7(11)
C3 C2 C1 120.9(14)
C3 C2 H2 119.6
C1 C2 H2 119.6
C2 C3 C4 120.7(14)
C2 C3 H3 119.7
C4 C3 H3 119.7
C5 C4 C3 118.7(13)
C5 C4 H4 120.7
C3 C4 H4 120.7
C4 C5 C6 121.2(13)
C4 C5 H5 119.4
C6 C5 H5 119.4
C7 C6 C1 113.6(12)
C7 C6 C5 125.5(12)
C1 C6 C5 120.6(13)
N1 C7 N2 114.0(12)
N1 C7 C6 116.2(11)
N2 C7 C6 129.0(12)
C9 C8 C13 113.3(12)
C9 C8 N1 120.8(12)
C13 C8 N1 101.5(11)
C9 C8 H8 106.8
C13 C8 H8 106.8
N1 C8 H8 106.8
C8 C9 C10 107.0(12)
C8 C9 H9A 110.3
C10 C9 H9A 110.3
C8 C9 H9B 110.3
C10 C9 H9B 110.3
H9A C9 H9B 108.6
C11 C10 C9 112.5(12)
C11 C10 H10A 109.1
C9 C10 H10A 109.1
C11 C10 H10B 109.1
C9 C10 H10B 109.1
H10A C10 H10B 107.8
C10 C11 C12 114.9(12)
C10 C11 H11A 108.5
C12 C11 H11A 108.5
C10 C11 H11B 108.5
C12 C11 H11B 108.5
H11A C11 H11B 107.5
C13 C12 C11 103.0(13)
C13 C12 H12A 111.2
C11 C12 H12A 111.2
C13 C12 H12B 111.2
C11 C12 H12B 111.2
H12A C12 H12B 109.1
N2 C13 C8 101.5(11)
N2 C13 C12 118.8(15)
C8 C13 C12 108.1(13)
N2 C13 H13 109.3
C8 C13 H13 109.3
C12 C13 H13 109.3
C15 C14 C18 111.5(14)
C15 C14 C19 127.3(16)
C18 C14 C19 120.4(16)
C15 C14 Ir1 75.5(10)
C18 C14 Ir1 71.2(8)
C19 C14 Ir1 128.2(10)
C14 C15 C16 111.4(16)
C14 C15 C20 125.3(15)
C16 C15 C20 123.3(16)
C14 C15 Ir1 68.5(10)
C16 C15 Ir1 74.2(8)
C20 C15 Ir1 123.6(11)
C15 C16 C17 106.0(14)
C15 C16 C21 125.8(15)
C17 C16 C21 127.7(15)
C15 C16 Ir1 70.0(8)
C17 C16 Ir1 67.2(7)
C21 C16 Ir1 133.5(11)
C16 C17 C18 108.2(12)
C16 C17 C22 126.4(14)
C18 C17 C22 125.4(14)
C16 C17 Ir1 74.7(7)
C18 C17 Ir1 69.3(7)
C22 C17 Ir1 124.0(10)
C14 C18 C23 130.8(15)
C14 C18 C17 103.0(13)
C23 C18 C17 125.7(15)
C14 C18 Ir1 69.8(8)
C23 C18 Ir1 128.9(11)
C17 C18 Ir1 70.7(7)
C14 C19 H19A 109.5
C14 C19 H19B 109.5
H19A C19 H19B 109.5
C14 C19 H19C 109.5
H19A C19 H19C 109.5
H19B C19 H19C 109.5
C15 C20 H20A 109.5
C15 C20 H20B 109.5
H20A C20 H20B 109.5
C15 C20 H20C 109.5
H20A C20 H20C 109.5
H20B C20 H20C 109.5
C16 C21 H21A 109.5
C16 C21 H21B 109.5
H21A C21 H21B 109.5
C16 C21 H21C 109.5
H21A C21 H21C 109.5
H21B C21 H21C 109.5
C17 C22 H22A 109.5
C17 C22 H22B 109.5
H22A C22 H22B 109.5
C17 C22 H22C 109.5
H22A C22 H22C 109.5
H22B C22 H22C 109.5
C18 C23 H23A 109.5
C18 C23 H23B 109.5
H23A C23 H23B 109.5
C18 C23 H23C 109.5
H23A C23 H23C 109.5
H23B C23 H23C 109.5
C29 C24 C25 115.1(16)
C29 C24 Ir2 116.6(10)
C25 C24 Ir2 128.3(14)
C26 C25 C24 125.9(19)
C26 C25 H25 117.0
C24 C25 H25 117.0
C27 C26 C25 118.0(16)
C27 C26 H26 121.0
C25 C26 H26 121.0
C26 C27 C28 119.1(15)
C26 C27 H27 120.5
C28 C27 H27 120.5
C29 C28 C27 120.1(18)
C29 C28 H28 120.0
C27 C28 H28 120.0
C24 C29 C28 120.9(15)
C24 C29 C30 113.3(12)
C28 C29 C30 125.6(15)
N4 C30 N3 113.1(12)
N4 C30 C29 127.3(12)
N3 C30 C29 118.6(12)
N3 C31 C36 102.4(10)
N3 C31 C32 119.0(12)
C36 C31 C32 112.1(12)
N3 C31 H31 107.6
C36 C31 H31 107.6
C32 C31 H31 107.6
C31 C32 C33 106.3(13)
C31 C32 H32A 110.5
C33 C32 H32A 110.5
C31 C32 H32B 110.5
C33 C32 H32B 110.5
H32A C32 H32B 108.7
C32 C33 C34 109.9(13)
C32 C33 H33A 109.7
C34 C33 H33A 109.7
C32 C33 H33B 109.7
C34 C33 H33B 109.7
H33A C33 H33B 108.2
C35 C34 C33 114.3(12)
C35 C34 H34A 108.7
C33 C34 H34A 108.7
C35 C34 H34B 108.7
C33 C34 H34B 108.7
H34A C34 H34B 107.6
C34 C35 C36 105.0(13)
C34 C35 H35A 110.7
C36 C35 H35A 110.7
C34 C35 H35B 110.7
C36 C35 H35B 110.7
H35A C35 H35B 108.8
N4 C36 C31 99.5(11)
N4 C36 C35 121.1(13)
C31 C36 C35 112.1(12)
N4 C36 H36 107.8
C31 C36 H36 107.8
C35 C36 H36 107.8
C38 C37 C41 106.1(14)
C38 C37 C42 126.8(17)
C41 C37 C42 126.2(16)
C38 C37 Ir2 72.9(8)
C41 C37 Ir2 72.1(8)
C42 C37 Ir2 128.5(12)
C37 C38 C39 111.7(14)
C37 C38 C43 123(2)
C39 C38 C43 125.4(17)
C37 C38 Ir2 69.6(8)
C39 C38 Ir2 73.8(8)
C43 C38 Ir2 122.3(12)
C38 C39 C40 104.3(12)
C38 C39 C44 128.2(18)
C40 C39 C44 127.1(17)
C38 C39 Ir2 67.4(8)
C40 C39 Ir2 70.3(8)
C44 C39 Ir2 131.6(12)
C41 C40 C39 105.7(14)
C41 C40 C45 129.1(18)
C39 C40 C45 125.2(15)
C41 C40 Ir2 68.0(8)
C39 C40 Ir2 71.4(9)
C45 C40 Ir2 123.7(12)
C37 C41 C40 112.1(15)
C37 C41 C46 129.9(15)
C40 C41 C46 117.5(16)
C37 C41 Ir2 69.6(8)
C40 C41 Ir2 74.1(8)
C46 C41 Ir2 130.6(13)
C37 C42 H42A 109.5
C37 C42 H42B 109.5
H42A C42 H42B 109.5
C37 C42 H42C 109.5
H42A C42 H42C 109.5
H42B C42 H42C 109.5
C38 C43 H43A 109.5
C38 C43 H43B 109.5
H43A C43 H43B 109.5
C38 C43 H43C 109.5
H43A C43 H43C 109.5
H43B C43 H43C 109.5
C39 C44 H44A 109.5
C39 C44 H44B 109.5
H44A C44 H44B 109.5
C39 C44 H44C 109.5
H44A C44 H44C 109.5
H44B C44 H44C 109.5
C40 C45 H45A 109.5
C40 C45 H45B 109.5
H45A C45 H45B 109.5
C40 C45 H45C 109.5
H45A C45 H45C 109.5
H45B C45 H45C 109.5
C41 C46 H46A 109.5
C41 C46 H46B 109.5
H46A C46 H46B 109.5
C41 C46 H46C 109.5
H46A C46 H46C 109.5
H46B C46 H46C 109.5
C7 N1 C8 103.9(11)
C7 N1 Ir1 116.9(8)
C8 N1 Ir1 134.7(9)
C7 N2 C13 107.0(12)
C7 N2 H2A 126.5
C13 N2 H2A 126.5
C30 N3 C31 105.2(10)
C30 N3 Ir2 113.5(9)
C31 N3 Ir2 137.6(8)
C30 N4 C36 105.4(11)
C30 N4 H4A 127.3
C36 N4 H4A 127.3
C1 Ir1 N1 77.2(5)
C1 Ir1 C14 106.6(6)
N1 Ir1 C14 166.2(5)
C1 Ir1 C18 96.8(6)
N1 Ir1 C18 128.2(4)
C14 Ir1 C18 39.0(6)
C1 Ir1 C17 125.2(6)
N1 Ir1 C17 103.0(4)
C14 Ir1 C17 63.8(5)
C18 Ir1 C17 40.0(5)
C1 Ir1 C15 139.7(6)
N1 Ir1 C15 143.0(5)
C14 Ir1 C15 36.0(6)
C18 Ir1 C15 63.3(6)
C17 Ir1 C15 62.0(6)
C1 Ir1 C16 161.4(5)
N1 Ir1 C16 111.2(5)
C14 Ir1 C16 61.4(6)
C18 Ir1 C16 64.8(6)
C17 Ir1 C16 38.0(5)
C15 Ir1 C16 35.8(6)
C1 Ir1 Cl1 89.2(4)
N1 Ir1 Cl1 83.4(3)
C14 Ir1 Cl1 109.7(4)
C18 Ir1 Cl1 148.5(4)
C17 Ir1 Cl1 145.6(4)
C15 Ir1 Cl1 92.5(4)
C16 Ir1 Cl1 107.9(4)
C24 Ir2 N3 77.9(5)
C24 Ir2 C37 93.8(6)
N3 Ir2 C37 125.3(6)
C24 Ir2 C41 106.2(6)
N3 Ir2 C41 162.2(5)
C37 Ir2 C41 38.3(6)
C24 Ir2 C38 118.6(7)
N3 Ir2 C38 100.7(5)
C37 Ir2 C38 37.4(5)
C41 Ir2 C38 61.9(6)
C24 Ir2 C40 141.7(6)
N3 Ir2 C40 140.4(5)
C37 Ir2 C40 65.2(6)
C41 Ir2 C40 37.9(4)
C38 Ir2 C40 63.8(7)
C24 Ir2 C39 157.2(6)
N3 Ir2 C39 106.4(6)
C37 Ir2 C39 65.1(6)
C41 Ir2 C39 63.2(6)
C38 Ir2 C39 38.9(7)
C40 Ir2 C39 38.3(7)
C24 Ir2 Cl2 90.4(4)
N3 Ir2 Cl2 85.7(3)
C37 Ir2 Cl2 149.0(5)
C41 Ir2 Cl2 111.3(5)
C38 Ir2 Cl2 151.0(6)
C40 Ir2 Cl2 93.3(4)
C39 Ir2 Cl2 112.2(5)

loop_
_geom_bond_atom_site_label_1
_geom_bond_atom_site_label_2
_geom_bond_distance
C1 C6 1.42(2)
C1 C2 1.43(2)
C1 Ir1 2.057(14)
C2 C3 1.40(2)
C2 H2 0.9500
C3 C4 1.43(2)
C3 H3 0.9500
C4 C5 1.39(2)
C4 H4 0.9500
C5 C6 1.424(18)
C5 H5 0.9500
C6 C7 1.405(19)
C7 N1 1.342(17)
C7 N2 1.356(18)
C8 C9 1.506(15)
C8 C13 1.52(2)
C8 N1 1.521(17)
C8 H8 1.0000
C9 C10 1.584(14)
C9 H9A 0.9900
C9 H9B 0.9900
C10 C11 1.516(15)
C10 H10A 0.9900
C10 H10B 0.9900
C11 C12 1.59(2)
C11 H11A 0.9900
C11 H11B 0.9900
C12 C13 1.56(2)
C12 H12A 0.9900
C12 H12B 0.9900
C13 N2 1.418(19)
C13 H13 1.0000
C14 C15 1.34(2)
C14 C18 1.43(2)
C14 C19 1.57(2)
C14 Ir1 2.128(15)
C15 C16 1.38(2)
C15 C20 1.55(2)
C15 Ir1 2.214(16)
C16 C17 1.45(2)
C16 C21 1.51(2)
C16 Ir1 2.267(13)
C17 C18 1.47(2)
C17 C22 1.534(17)
C17 Ir1 2.167(11)
C18 C23 1.47(3)
C18 Ir1 2.147(13)
C19 H19A 0.9800
C19 H19B 0.9800
C19 H19C 0.9800
C20 H20A 0.9800
C20 H20B 0.9800
C20 H20C 0.9800
C21 H21A 0.9800
C21 H21B 0.9800
C21 H21C 0.9800
C22 H22A 0.9800
C22 H22B 0.9800
C22 H22C 0.9800
C23 H23A 0.9800
C23 H23B 0.9800
C23 H23C 0.9800
C24 C29 1.35(2)
C24 C25 1.39(2)
C24 Ir2 2.094(16)
C25 C26 1.36(3)
C25 H25 0.9500
C26 C27 1.34(3)
C26 H26 0.9500
C27 C28 1.42(3)
C27 H27 0.9500
C28 C29 1.40(2)
C28 H28 0.9500
C29 C30 1.45(2)
C30 N4 1.333(18)
C30 N3 1.351(18)
C31 N3 1.435(18)
C31 C36 1.506(17)
C31 C32 1.513(19)
C31 H31 1.0000
C32 C33 1.54(2)
C32 H32A 0.9900
C32 H32B 0.9900
C33 C34 1.59(2)
C33 H33A 0.9900
C33 H33B 0.9900
C34 C35 1.51(2)
C34 H34A 0.9900
C34 H34B 0.9900
C35 C36 1.522(19)
C35 H35A 0.9900
C35 H35B 0.9900
C36 N4 1.458(19)
C36 H36 1.0000
C37 C38 1.378(16)
C37 C41 1.41(2)
C37 C42 1.50(3)
C37 Ir2 2.126(13)
C38 C39 1.47(3)
C38 C43 1.49(3)
C38 Ir2 2.168(13)
C39 C40 1.47(3)
C39 C44 1.51(3)
C39 Ir2 2.255(15)
C40 C41 1.430(15)
C40 C45 1.53(3)
C40 Ir2 2.239(15)
C41 C46 1.564(17)
C41 Ir2 2.158(14)
C42 H42A 0.9800
C42 H42B 0.9800
C42 H42C 0.9800
C43 H43A 0.9800
C43 H43B 0.9800
C43 H43C 0.9800
C44 H44A 0.9800
C44 H44B 0.9800
C44 H44C 0.9800
C45 H45A 0.9800
C45 H45B 0.9800
C45 H45C 0.9800
C46 H46A 0.9800
C46 H46B 0.9800
C46 H46C 0.9800
N1 Ir1 2.062(10)
N2 H2A 0.8800
N3 Ir2 2.104(11)
N4 H4A 0.8800
Cl1 Ir1 2.413(3)
Cl2 Ir2 2.423(3)

loop_
_geom_hbond_atom_site_label_D
_geom_hbond_atom_site_label_H
_geom_hbond_atom_site_label_A
_geom_hbond_distance_DH
_geom_hbond_distance_HA
_geom_hbond_distance_DA
_geom_hbond_angle_DHA
_geom_hbond_site_symmetry_A
N2 H2A Cl2 0.88 2.63 3.301(12) 134.1 1_565
N4 H4A Cl1 0.88 2.58 3.230(11) 130.9 1_445

loop_
_geom_torsion_atom_site_label_1
_geom_torsion_atom_site_label_2
_geom_torsion_atom_site_label_3
_geom_torsion_atom_site_label_4
_geom_torsion
C6 C1 C2 C3 -1.4(19)
Ir1 C1 C2 C3 -178.9(10)
C1 C2 C3 C4 0(2)
C2 C3 C4 C5 0(2)
C3 C4 C5 C6 2(2)
C2 C1 C6 C7 177.2(11)
Ir1 C1 C6 C7 -5.1(14)
C2 C1 C6 C5 3.5(18)
Ir1 C1 C6 C5 -178.8(9)
C4 C5 C6 C7 -176.9(13)
C4 C5 C6 C1 -4.0(19)
C1 C6 C7 N1 -0.8(16)
C5 C6 C7 N1 172.5(12)
C1 C6 C7 N2 168.9(13)
C5 C6 C7 N2 -18(2)
C13 C8 C9 C10 -58.8(18)
N1 C8 C9 C10 -179.4(13)
C8 C9 C10 C11 49.0(18)
C9 C10 C11 C12 -52.9(19)
C10 C11 C12 C13 58.0(17)
C9 C8 C13 N2 -164.2(13)
N1 C8 C13 N2 -33.2(15)
C9 C8 C13 C12 70.1(18)
N1 C8 C13 C12 -158.9(12)
C11 C12 C13 N2 -177.7(13)
C11 C12 C13 C8 -62.9(15)
C18 C14 C15 C16 -0.6(18)
C19 C14 C15 C16 -170.6(14)
Ir1 C14 C15 C16 62.1(11)
C18 C14 C15 C20 -179.4(14)
C19 C14 C15 C20 11(3)
Ir1 C14 C15 C20 -116.7(16)
C18 C14 C15 Ir1 -62.7(11)
C19 C14 C15 Ir1 127.3(16)
C14 C15 C16 C17 -0.9(16)
C20 C15 C16 C17 178.0(14)
Ir1 C15 C16 C17 57.8(9)
C14 C15 C16 C21 171.5(14)
C20 C15 C16 C21 -10(2)
Ir1 C15 C16 C21 -129.8(14)
C14 C15 C16 Ir1 -58.7(11)
C20 C15 C16 Ir1 120.1(15)
C15 C16 C17 C18 2.0(15)
C21 C16 C17 C18 -170.2(14)
Ir1 C16 C17 C18 61.6(9)
C15 C16 C17 C22 179.1(13)
C21 C16 C17 C22 7(2)
Ir1 C16 C17 C22 -121.3(13)
C15 C16 C17 Ir1 -59.6(9)
C21 C16 C17 Ir1 128.2(15)
C15 C14 C18 C23 -170.2(16)
C19 C14 C18 C23 1(2)
Ir1 C14 C18 C23 124.5(17)
C15 C14 C18 C17 1.8(16)
C19 C14 C18 C17 172.6(13)
Ir1 C14 C18 C17 -63.6(8)
C15 C14 C18 Ir1 65.3(12)
C19 C14 C18 Ir1 -123.9(13)
C16 C17 C18 C14 -2.2(14)
C22 C17 C18 C14 -179.4(13)
Ir1 C17 C18 C14 62.9(9)
C16 C17 C18 C23 170.3(14)
C22 C17 C18 C23 -7(2)
Ir1 C17 C18 C23 -124.6(15)
C16 C17 C18 Ir1 -65.1(9)
C22 C17 C18 Ir1 117.7(13)
C29 C24 C25 C26 -9(3)
Ir2 C24 C25 C26 173.7(17)
C24 C25 C26 C27 6(4)
C25 C26 C27 C28 -4(3)
C26 C27 C28 C29 6(3)
C25 C24 C29 C28 10(2)
Ir2 C24 C29 C28 -171.8(13)
C25 C24 C29 C30 -174.2(14)
Ir2 C24 C29 C30 3.7(18)
C27 C28 C29 C24 -10(3)
C27 C28 C29 C30 175.5(16)
C24 C29 C30 N4 165.3(14)
C28 C29 C30 N4 -20(3)
C24 C29 C30 N3 -2(2)
C28 C29 C30 N3 172.9(16)
N3 C31 C32 C33 179.9(12)
C36 C31 C32 C33 -60.8(16)
C31 C32 C33 C34 55.1(16)
C32 C33 C34 C35 -57.3(16)
C33 C34 C35 C36 55.6(15)
N3 C31 C36 N4 -36.7(13)
C32 C31 C36 N4 -165.4(12)
N3 C31 C36 C35 -166.0(12)
C32 C31 C36 C35 65.3(17)
C34 C35 C36 N4 -175.5(12)
C34 C35 C36 C31 -58.5(16)
C41 C37 C38 C39 2.9(17)
C42 C37 C38 C39 172.3(16)
Ir2 C37 C38 C39 -62.1(11)
C41 C37 C38 C43 -179.0(16)
C42 C37 C38 C43 -10(3)
Ir2 C37 C38 C43 116.0(16)
C41 C37 C38 Ir2 65.0(10)
C42 C37 C38 Ir2 -125.7(17)
C37 C38 C39 C40 -1.4(17)
C43 C38 C39 C40 -179.5(16)
Ir2 C38 C39 C40 -61.1(10)
C37 C38 C39 C44 -174.4(17)
C43 C38 C39 C44 8(3)
Ir2 C38 C39 C44 125.9(18)
C37 C38 C39 Ir2 59.6(11)
C43 C38 C39 Ir2 -118.4(16)
C38 C39 C40 C41 -0.6(16)
C44 C39 C40 C41 172.5(16)
Ir2 C39 C40 C41 -59.7(10)
C38 C39 C40 C45 177.7(15)
C44 C39 C40 C45 -9(3)
Ir2 C39 C40 C45 118.6(16)
C38 C39 C40 Ir2 59.1(9)
C44 C39 C40 Ir2 -127.8(17)
C38 C37 C41 C40 -3.3(18)
C42 C37 C41 C40 -172.8(15)
Ir2 C37 C41 C40 62.2(11)
C38 C37 C41 C46 168.0(18)
C42 C37 C41 C46 -1(3)
Ir2 C37 C41 C46 -126(2)
C38 C37 C41 Ir2 -65.5(10)
C42 C37 C41 Ir2 125.0(16)
C39 C40 C41 C37 2.4(18)
C45 C40 C41 C37 -175.8(17)
Ir2 C40 C41 C37 -59.5(11)
C39 C40 C41 C46 -170.1(15)
C45 C40 C41 C46 12(3)
Ir2 C40 C41 C46 127.9(16)
C39 C40 C41 Ir2 62.0(10)
C45 C40 C41 Ir2 -116.2(17)
N2 C7 N1 C8 -5.0(14)
C6 C7 N1 C8 166.2(11)
N2 C7 N1 Ir1 -164.8(9)
C6 C7 N1 Ir1 6.4(14)
C9 C8 N1 C7 150.0(14)
C13 C8 N1 C7 23.7(14)
C9 C8 N1 Ir1 -56(2)
C13 C8 N1 Ir1 178.1(10)
N1 C7 N2 C13 -17.8(16)
C6 C7 N2 C13 172.4(13)
C8 C13 N2 C7 31.6(16)
C12 C13 N2 C7 149.9(14)
N4 C30 N3 C31 -7.2(15)
C29 C30 N3 C31 162.0(12)
N4 C30 N3 Ir2 -169.5(9)
C29 C30 N3 Ir2 -0.2(16)
C36 C31 N3 C30 27.9(14)
C32 C31 N3 C30 152.1(12)
C36 C31 N3 Ir2 -176.6(11)
C32 C31 N3 Ir2 -52.4(19)
N3 C30 N4 C36 -17.6(15)
C29 C30 N4 C36 174.2(14)
C31 C36 N4 C30 33.1(13)
C35 C36 N4 C30 156.3(12)
C6 C1 Ir1 N1 6.3(9)
C2 C1 Ir1 N1 -176.2(12)
C6 C1 Ir1 C14 172.6(10)
C2 C1 Ir1 C14 -9.9(12)
C6 C1 Ir1 C18 134.0(10)
C2 C1 Ir1 C18 -48.5(12)
C6 C1 Ir1 C17 103.4(10)
C2 C1 Ir1 C17 -79.2(12)
C6 C1 Ir1 C15 -169.9(9)
C2 C1 Ir1 C15 7.6(16)
C6 C1 Ir1 C16 125.6(18)
C2 C1 Ir1 C16 -57(2)
C6 C1 Ir1 Cl1 -77.0(9)
C2 C1 Ir1 Cl1 100.5(11)
C7 N1 Ir1 C1 -7.0(9)
C8 N1 Ir1 C1 -158.9(13)
C7 N1 Ir1 C14 -115(2)
C8 N1 Ir1 C14 93(3)
C7 N1 Ir1 C18 -95.6(10)
C8 N1 Ir1 C18 112.4(13)
C7 N1 Ir1 C17 -130.6(9)
C8 N1 Ir1 C17 77.4(13)
C7 N1 Ir1 C15 169.0(9)
C8 N1 Ir1 C15 17.1(16)
C7 N1 Ir1 C16 -169.6(9)
C8 N1 Ir1 C16 38.5(13)
C7 N1 Ir1 Cl1 83.7(8)
C8 N1 Ir1 Cl1 -68.2(12)
C15 C14 Ir1 C1 160.7(9)
C18 C14 Ir1 C1 -80.1(9)
C19 C14 Ir1 C1 34.3(16)
C15 C14 Ir1 N1 -95(3)
C18 C14 Ir1 N1 24(3)
C19 C14 Ir1 N1 138(2)
C15 C14 Ir1 C18 -119.1(13)
C19 C14 Ir1 C18 114(2)
C15 C14 Ir1 C17 -77.7(10)
C18 C14 Ir1 C17 41.4(9)
C19 C14 Ir1 C17 155.9(18)
C18 C14 Ir1 C15 119.1(13)
C19 C14 Ir1 C15 -126(2)
C15 C14 Ir1 C16 -34.7(9)
C18 C14 Ir1 C16 84.4(9)
C19 C14 Ir1 C16 -161.1(18)
C15 C14 Ir1 Cl1 65.5(9)
C18 C14 Ir1 Cl1 -175.4(8)
C19 C14 Ir1 Cl1 -61.0(17)
C14 C18 Ir1 C1 108.0(9)
C23 C18 Ir1 C1 -18.7(17)
C17 C18 Ir1 C1 -139.6(8)
C14 C18 Ir1 N1 -172.9(8)
C23 C18 Ir1 N1 60.4(18)
C17 C18 Ir1 N1 -60.5(10)
C23 C18 Ir1 C14 -127(2)
C17 C18 Ir1 C14 112.4(13)
C14 C18 Ir1 C17 -112.4(13)
C23 C18 Ir1 C17 120.8(19)
C14 C18 Ir1 C15 -35.0(9)
C23 C18 Ir1 C15 -161.8(18)
C17 C18 Ir1 C15 77.4(9)
C14 C18 Ir1 C16 -74.9(10)
C23 C18 Ir1 C16 158.3(18)
C17 C18 Ir1 C16 37.5(8)
C14 C18 Ir1 Cl1 8.3(14)
C23 C18 Ir1 Cl1 -118.4(15)
C17 C18 Ir1 Cl1 120.8(8)
C16 C17 Ir1 C1 168.7(9)
C18 C17 Ir1 C1 52.0(10)
C22 C17 Ir1 C1 -67.4(15)
C16 C17 Ir1 N1 -107.9(9)
C18 C17 Ir1 N1 135.4(8)
C22 C17 Ir1 N1 16.0(14)
C16 C17 Ir1 C14 76.3(10)
C18 C17 Ir1 C14 -40.4(9)
C22 C17 Ir1 C14 -159.8(16)
C16 C17 Ir1 C18 116.7(12)
C22 C17 Ir1 C18 -119.4(17)
C16 C17 Ir1 C15 35.8(9)
C18 C17 Ir1 C15 -80.9(9)
C22 C17 Ir1 C15 159.6(15)
C18 C17 Ir1 C16 -116.7(12)
C22 C17 Ir1 C16 123.9(17)
C16 C17 Ir1 Cl1 -10.6(12)
C18 C17 Ir1 Cl1 -127.3(8)
C22 C17 Ir1 Cl1 113.3(13)
C14 C15 Ir1 C1 -29.3(14)
C16 C15 Ir1 C1 -150.5(9)
C20 C15 Ir1 C1 89.7(17)
C14 C15 Ir1 N1 156.8(8)
C16 C15 Ir1 N1 35.6(14)
C20 C15 Ir1 N1 -84.3(15)
C16 C15 Ir1 C14 -121.2(15)
C20 C15 Ir1 C14 119.0(17)
C14 C15 Ir1 C18 37.9(9)
C16 C15 Ir1 C18 -83.3(10)
C20 C15 Ir1 C18 156.9(16)
C14 C15 Ir1 C17 83.2(10)
C16 C15 Ir1 C17 -38.0(9)
C20 C15 Ir1 C17 -157.9(16)
C14 C15 Ir1 C16 121.2(15)
C20 C15 Ir1 C16 -119.8(19)
C14 C15 Ir1 Cl1 -121.0(9)
C16 C15 Ir1 Cl1 117.8(9)
C20 C15 Ir1 Cl1 -2.0(14)
C15 C16 Ir1 C1 88(2)
C17 C16 Ir1 C1 -30(2)
C21 C16 Ir1 C1 -151.2(17)
C15 C16 Ir1 N1 -157.9(10)
C17 C16 Ir1 N1 84.0(9)
C21 C16 Ir1 N1 -37.0(17)
C15 C16 Ir1 C14 34.9(10)
C17 C16 Ir1 C14 -83.1(9)
C21 C16 Ir1 C14 155.8(18)
C15 C16 Ir1 C18 78.7(10)
C17 C16 Ir1 C18 -39.4(8)
C21 C16 Ir1 C18 -160.4(18)
C15 C16 Ir1 C17 118.0(14)
C21 C16 Ir1 C17 -121(2)
C17 C16 Ir1 C15 -118.0(14)
C21 C16 Ir1 C15 121(2)
C15 C16 Ir1 Cl1 -68.2(10)
C17 C16 Ir1 Cl1 173.7(7)
C21 C16 Ir1 Cl1 52.7(17)
C29 C24 Ir2 N3 -3.0(12)
C25 C24 Ir2 N3 174.5(16)
C29 C24 Ir2 C37 122.3(13)
C25 C24 Ir2 C37 -60.2(16)
C29 C24 Ir2 C41 159.2(12)
C25 C24 Ir2 C41 -23.3(17)
C29 C24 Ir2 C38 92.8(13)
C25 C24 Ir2 C38 -89.7(16)
C29 C24 Ir2 C40 175.8(11)
C25 C24 Ir2 C40 -7(2)
C29 C24 Ir2 C39 100.5(18)
C25 C24 Ir2 C39 -82(2)
C29 C24 Ir2 Cl2 -88.5(12)
C25 C24 Ir2 Cl2 89.1(15)
C30 N3 Ir2 C24 1.6(10)
C31 N3 Ir2 C24 -152.5(14)
C30 N3 Ir2 C37 -84.4(11)
C31 N3 Ir2 C37 121.4(13)
C30 N3 Ir2 C41 -103.8(18)
C31 N3 Ir2 C41 102(2)
C30 N3 Ir2 C38 -115.6(11)
C31 N3 Ir2 C38 90.3(15)
C30 N3 Ir2 C40 -177.1(9)
C31 N3 Ir2 C40 28.7(19)
C30 N3 Ir2 C39 -155.2(10)
C31 N3 Ir2 C39 50.6(15)
C30 N3 Ir2 Cl2 92.9(9)
C31 N3 Ir2 Cl2 -61.2(13)
C38 C37 Ir2 C24 -134.6(11)
C41 C37 Ir2 C24 111.5(10)
C42 C37 Ir2 C24 -10.9(17)
C38 C37 Ir2 N3 -56.8(12)
C41 C37 Ir2 N3 -170.6(8)
C42 C37 Ir2 N3 67.0(18)
C38 C37 Ir2 C41 113.9(14)
C42 C37 Ir2 C41 -122(2)
C41 C37 Ir2 C38 -113.9(14)
C42 C37 Ir2 C38 124(2)
C38 C37 Ir2 C40 78.6(11)
C41 C37 Ir2 C40 -35.2(9)
C42 C37 Ir2 C40 -157.6(19)
C38 C37 Ir2 C39 36.3(11)
C41 C37 Ir2 C39 -77.6(10)
C42 C37 Ir2 C39 160.0(19)
C38 C37 Ir2 Cl2 128.3(11)
C41 C37 Ir2 Cl2 14.5(14)
C42 C37 Ir2 Cl2 -107.9(17)
C37 C41 Ir2 C24 -75.2(10)
C40 C41 Ir2 C24 163.3(11)
C46 C41 Ir2 C24 50.4(17)
C37 C41 Ir2 N3 26(2)
C40 C41 Ir2 N3 -95.7(18)
C46 C41 Ir2 N3 151.4(17)
C40 C41 Ir2 C37 -121.6(16)
C46 C41 Ir2 C37 126(2)
C37 C41 Ir2 C38 39.1(9)
C40 C41 Ir2 C38 -82.5(13)
C46 C41 Ir2 C38 164.7(19)
C37 C41 Ir2 C40 121.6(16)
C46 C41 Ir2 C40 -113(2)
C37 C41 Ir2 C39 83.1(11)
C40 C41 Ir2 C39 -38.5(11)
C46 C41 Ir2 C39 -151.3(18)
C37 C41 Ir2 Cl2 -172.1(8)
C40 C41 Ir2 Cl2 66.4(11)
C46 C41 Ir2 Cl2 -46.5(17)
C37 C38 Ir2 C24 54.0(12)
C39 C38 Ir2 C24 175.2(9)
C43 C38 Ir2 C24 -62.8(19)
C37 C38 Ir2 N3 136.0(10)
C39 C38 Ir2 N3 -102.8(9)
C43 C38 Ir2 N3 19.2(18)
C39 C38 Ir2 C37 121.2(14)
C43 C38 Ir2 C37 -117(2)
C37 C38 Ir2 C41 -40.0(10)
C39 C38 Ir2 C41 81.3(10)
C43 C38 Ir2 C41 -157(2)
C37 C38 Ir2 C40 -82.7(11)
C39 C38 Ir2 C40 38.5(9)
C43 C38 Ir2 C40 160(2)
C37 C38 Ir2 C39 -121.2(14)
C43 C38 Ir2 C39 122(2)
C37 C38 Ir2 Cl2 -123.5(12)
C39 C38 Ir2 Cl2 -2.3(14)
C43 C38 Ir2 Cl2 119.7(16)
C41 C40 Ir2 C24 -26.5(16)
C39 C40 Ir2 C24 -142.8(10)
C45 C40 Ir2 C24 96.7(16)
C41 C40 Ir2 N3 151.6(9)
C39 C40 Ir2 N3 35.3(13)
C45 C40 Ir2 N3 -85.2(18)
C41 C40 Ir2 C37 35.6(11)
C39 C40 Ir2 C37 -80.7(10)
C45 C40 Ir2 C37 158.8(17)
C39 C40 Ir2 C41 -116.3(15)
C45 C40 Ir2 C41 123(2)
C41 C40 Ir2 C38 77.2(12)
C39 C40 Ir2 C38 -39.1(9)
C45 C40 Ir2 C38 -159.6(17)
C41 C40 Ir2 C39 116.3(15)
C45 C40 Ir2 C39 -120.5(18)
C41 C40 Ir2 Cl2 -121.3(11)
C39 C40 Ir2 Cl2 122.4(8)
C45 C40 Ir2 Cl2 1.9(15)
C38 C39 Ir2 C24 -11(2)
C40 C39 Ir2 C24 104.8(18)
C44 C39 Ir2 C24 -132.6(18)
C38 C39 Ir2 N3 86.9(9)
C40 C39 Ir2 N3 -157.4(8)
C44 C39 Ir2 N3 -35(2)
C38 C39 Ir2 C37 -34.9(8)
C40 C39 Ir2 C37 80.8(9)
C44 C39 Ir2 C37 -157(2)
C38 C39 Ir2 C41 -77.6(9)
C40 C39 Ir2 C41 38.1(8)
C44 C39 Ir2 C41 161(2)
C40 C39 Ir2 C38 115.7(12)
C44 C39 Ir2 C38 -122(2)
C38 C39 Ir2 C40 -115.7(12)
C44 C39 Ir2 C40 123(2)
C38 C39 Ir2 Cl2 178.8(8)
C40 C39 Ir2 Cl2 -65.5(8)
C44 C39 Ir2 Cl2 57(2)

loop_
_platon_squeeze_void_nr
_platon_squeeze_void_average_x
_platon_squeeze_void_average_y
_platon_squeeze_void_average_z
_platon_squeeze_void_volume
_platon_squeeze_void_count_electrons
1 -0.212 0.185 0.053 268.0 188.5
2 0.212 0.685 0.946 268.1 193.0
